data_2015946
loop_
_publ_author_name
'Fang, Rui-Qin'
'Xiao, Zhu-Ping'
'Cao, Ping'
'Shi, Da-Hua'
'Zhu, Hai-Liang'

_publ_section_title
;A novel heterocyclic compound:
 <i>catena</i>-poly[[[diaquasodium(I)]-di-\m-aqua]
 hemi(1,5-dihydroxy-4,8,9-trioxa-2,6-diazabicyclo[3.3.1]nona-2,6-diene-3,7-diolate)]
;
_journal_coeditor_code GD3082
_journal_issue 5
_journal_name_full 'Acta Crystallographica Section C'
_journal_page_first m193
_journal_page_last m194
_journal_paper_doi 10.1107/S0108270107001977
_journal_volume 63
_journal_year 2007
_chemical_formula_iupac '[Na (H2 O1)4]2 (C4 H2 N2 O7)'
_chemical_formula_moiety '2(H8 Na O4 +), C4 H2 N2 O7 2-'
_chemical_formula_sum 'C4 H18 N2 Na2 O15'
_chemical_formula_weight 380.18
_chemical_name_systematic
;
bis(tetraaquasodium)
1,5-dihydroxy-4,8,9-trioxa-2,6-diazabicyclo[3.3.1]nona-2,6-diene-3,7-diolate
;
_space_group_IT_number 15
_symmetry_cell_setting monoclinic
_symmetry_space_group_name_Hall '-C 2yc'
_symmetry_space_group_name_H-M 'C 1 2/c 1'
_atom_sites_solution_hydrogens geom
_atom_sites_solution_primary direct
_atom_sites_solution_secondary difmap
_audit_creation_method SHELXL-97
_cell_angle_alpha 90.00
_cell_angle_beta 106.634(8)
_cell_angle_gamma 90.00
_cell_formula_units_Z 4
_cell_length_a 11.935(7)
_cell_length_b 10.709(6)
_cell_length_c 12.277(7)
_cell_measurement_reflns_used 986
_cell_measurement_temperature 298(2)
_cell_measurement_theta_max 24.32
_cell_measurement_theta_min 2.80
_cell_volume 1503.5(15)
_computing_cell_refinement SMART
_computing_data_collection 'SMART (Bruker, 1998)'
_computing_data_reduction 'SAINT (Bruker, 1998)'
_computing_molecular_graphics 'SHELXTL (Sheldrick, 1997b)'
_computing_publication_material SHELXL97
_computing_structure_refinement 'SHELXL97 (Sheldrick, 1997a)'
_computing_structure_solution 'SHELXS97 (Sheldrick, 1997a)'
_diffrn_ambient_temperature 298(2)
_diffrn_measured_fraction_theta_full 0.996
_diffrn_measured_fraction_theta_max 0.996
_diffrn_measurement_device_type 'Bruker SMART CCD area-detector'
_diffrn_measurement_method '\f and \w'
_diffrn_radiation_monochromator graphite
_diffrn_radiation_source 'fine-focus sealed tube'
_diffrn_radiation_type MoK\a
_diffrn_radiation_wavelength 0.71073
_diffrn_reflns_av_R_equivalents 0.0256
_diffrn_reflns_av_sigmaI/netI 0.0218
_diffrn_reflns_limit_h_max 14
_diffrn_reflns_limit_h_min -14
_diffrn_reflns_limit_k_max 12
_diffrn_reflns_limit_k_min -12
_diffrn_reflns_limit_l_max 11
_diffrn_reflns_limit_l_min -14
_diffrn_reflns_number 3719
_diffrn_reflns_theta_full 25.03
_diffrn_reflns_theta_max 25.03
_diffrn_reflns_theta_min 2.61
_diffrn_standards_decay_% 0
_diffrn_standards_interval_count 0
_diffrn_standards_interval_time 0
_diffrn_standards_number 0
_exptl_absorpt_coefficient_mu 0.217
_exptl_absorpt_correction_T_max 0.9620
_exptl_absorpt_correction_T_min 0.9318
_exptl_absorpt_correction_type multi-scan
_exptl_absorpt_process_details '(SADABS; Bruker, 1998)'
_exptl_crystal_colour Colourless
_exptl_crystal_density_diffrn 1.680
_exptl_crystal_density_method 'not measured'
_exptl_crystal_description Block
_exptl_crystal_F_000 792
_exptl_crystal_size_max 0.33
_exptl_crystal_size_mid 0.25
_exptl_crystal_size_min 0.18
_refine_diff_density_max 0.958
_refine_diff_density_min -0.812
_refine_ls_extinction_method none
_refine_ls_goodness_of_fit_ref 1.084
_refine_ls_hydrogen_treatment refU
_refine_ls_matrix_type full
_refine_ls_number_parameters 116
_refine_ls_number_reflns 1333
_refine_ls_number_restraints 27
_refine_ls_restrained_S_all 1.076
_refine_ls_R_factor_all 0.0722
_refine_ls_R_factor_gt 0.0659
_refine_ls_shift/su_max 0.000
_refine_ls_shift/su_mean 0.000
_refine_ls_structure_factor_coef Fsqd
_refine_ls_weighting_details 'calc w=1/[\s^2^(Fo^2^)+(0.1475P)^2^+3.8784P] where P=(Fo^2^+2Fc^2^)/3'
_refine_ls_weighting_scheme calc
_refine_ls_wR_factor_gt 0.2174
_refine_ls_wR_factor_ref 0.2246
_reflns_number_gt 1146
_reflns_number_total 1333
_reflns_threshold_expression I>2\s(I)
_cod_data_source_file gd3082.cif
_cod_data_source_block I
_cod_depositor_comments
;
The following automatic conversions were performed:
'_refine_ls_hydrogen_treatment' value 'refu' changed to 'refU' according
to '/home/saulius/struct/CIF-dictionaries/cif_core.dic' dictionary named
'cif_core.dic' version 2.4.1 from 2010-06-29.

Automatic conversion script
Id: cif_fix_enum 1527 2010-12-29 10:47:43Z saulius 

The following automatic conversions were performed:

'_refine_ls_hydrogen_treatment' value 'refu' changed to 'refU'
according to /home/saulius/struct/CIF-dictionaries/cif_core.dic
dictionary named 'cif_core.dic' version 2.4.1 from 2010-06-29.

Automatic conversion script
Id: cif_fix_values 1715 2011-07-08 13:25:40Z adriana 
;
_cod_original_cell_volume 1503.5(16)
_cod_original_sg_symbol_H-M 'C 2/c'
_cod_database_code 2015946
_cod_database_fobs_code 2015946

loop_
_cod_entry_issue_id
_cod_entry_issue_origin
_cod_entry_issue_severity
_cod_entry_issue_description
_cod_entry_issue_author
_cod_entry_issue_date
1 original retraction
;
    This file does not describe any real compound and was retracted by
    the authors. The previously deposited coordinates can be reviewed
    in older revisions of this file or in the COD Subversion
    repository, svn://www.crystallography.net/cod/retracted/.

    The precise reasons for the retraction and other circumstances are
    discussed in the errata of Acta Cryst. C:

    Acta Cryst. C 64 (2008) e11

    http://journals.iucr.org/c/issues/2008/02/00/gd9082/index.html
    http://journals.iucr.org/c/issues/2008/02/00/gd9082/gd9082.pdf
    doi:10.1107/S0108270107063469
    (http://dx.doi.org/10.1107/S0108270107063469)
;
'Andrius Merkys' 2017-08-31

loop_
_symmetry_equiv_pos_as_xyz
'x, y, z'
'-x, y, -z+1/2'
'x+1/2, y+1/2, z'
'-x+1/2, y+1/2, -z+1/2'
'-x, -y, -z'
'x, -y, z-1/2'
'-x+1/2, -y+1/2, -z'
'x+1/2, -y+1/2, z-1/2'

loop_
_atom_site_type_symbol
_atom_site_label
_atom_site_fract_x
_atom_site_fract_y
_atom_site_fract_z
_atom_site_U_iso_or_equiv
_atom_site_adp_type
_atom_site_calc_flag
_atom_site_refinement_flags
_atom_site_occupancy
. . . . . . . . . .

loop_
_atom_site_aniso_label
_atom_site_aniso_U_11
_atom_site_aniso_U_22
_atom_site_aniso_U_33
_atom_site_aniso_U_12
_atom_site_aniso_U_13
_atom_site_aniso_U_23
C1 0.0281(18) 0.0358(18) 0.0320(19) -0.0002(14) 0.0113(15) 0.0006(14)
C2 0.0271(18) 0.0343(18) 0.0273(18) -0.0025(13) 0.0069(14) -0.0024(13)
N1 0.0084(12) 0.0230(12) 0.0135(12) -0.0037(9) 0.0057(9) -0.0065(9)
Na1 0.0346(12) 0.0408(12) 0.0334(12) 0.000 0.0142(9) 0.000
Na2 0.0313(12) 0.0366(12) 0.0297(12) -0.0011(8) 0.0088(9) -0.0013(8)
O1 0.0198(12) 0.0356(13) 0.0233(12) -0.0032(9) 0.0088(9) -0.0059(9)
O2 0.0240(14) 0.0506(16) 0.0299(14) -0.0110(10) 0.0088(11) -0.0162(11)
O3 0.0241(17) 0.0226(16) 0.0214(15) 0.000 0.0068(12) 0.000
O4 0.0237(13) 0.0419(14) 0.0253(12) -0.0070(10) 0.0057(10) 0.0070(10)
O5 0.0276(15) 0.0332(15) 0.0401(16) -0.0010(10) 0.0100(12) 0.0000(10)
O6 0.0272(13) 0.0416(15) 0.0336(14) -0.0013(10) 0.0077(11) 0.0047(11)
O7 0.0394(16) 0.0392(15) 0.0406(16) 0.0007(11) 0.0056(12) 0.0053(11)
O8 0.0329(15) 0.0460(16) 0.0343(14) 0.0045(11) 0.0066(11) 0.0113(12)

loop_
_atom_type_symbol
_atom_type_description
_atom_type_scat_dispersion_real
_atom_type_scat_dispersion_imag
_atom_type_scat_source
C C 0.0033 0.0016 'International Tables Vol C Tables 4.2.6.8 and 6.1.1.4'
H H 0.0000 0.0000 'International Tables Vol C Tables 4.2.6.8 and 6.1.1.4'
Na Na 0.0362 0.0249 'International Tables Vol C Tables 4.2.6.8 and 6.1.1.4'
O O 0.0106 0.0060 'International Tables Vol C Tables 4.2.6.8 and 6.1.1.4'
N N 0.0061 0.0033 'International Tables Vol C Tables 4.2.6.8 and 6.1.1.4'

loop_
_geom_angle_atom_site_label_1
_geom_angle_atom_site_label_2
_geom_angle_atom_site_label_3
_geom_angle_site_symmetry_1
_geom_angle_site_symmetry_3
_geom_angle
O2 C1 O1 . . 118.7(3)
O2 C1 N1 . . 119.7(3)
O1 C1 N1 . . 121.7(3)
O4 C2 O3 . . 111.8(3)
O4 C2 O1 . 2_656 111.2(2)
O3 C2 O1 . 2_656 109.1(2)
O4 C2 N1 . . 107.8(2)
O3 C2 N1 . . 108.5(2)
O1 C2 N1 2_656 . 108.3(3)
C1 N1 C2 . . 120.8(2)
O5 Na1 O5 . 2_556 94.31(14)
O5 Na1 O7 . . 81.67(10)
O5 Na1 O7 2_556 . 172.80(10)
O5 Na1 O7 . 2_556 172.80(10)
O5 Na1 O7 2_556 2_556 81.67(10)
O7 Na1 O7 . 2_556 102.94(16)
O5 Na1 O6 . 2_556 92.10(9)
O5 Na1 O6 2_556 2_556 88.12(9)
O7 Na1 O6 . 2_556 97.95(10)
O7 Na1 O6 2_556 2_556 81.84(9)
O5 Na1 O6 . . 88.12(9)
O5 Na1 O6 2_556 . 92.10(9)
O7 Na1 O6 . . 81.84(9)
O7 Na1 O6 2_556 . 97.95(10)
O6 Na1 O6 2_556 . 179.67(14)
O5 Na1 Na2 . 2_556 94.24(8)
O5 Na1 Na2 2_556 2_556 44.32(7)
O7 Na1 Na2 . 2_556 141.59(6)
O7 Na1 Na2 2_556 2_556 78.70(8)
O6 Na1 Na2 2_556 2_556 43.80(6)
O6 Na1 Na2 . 2_556 136.42(8)
O8 Na2 O8 . 5_556 180.00(13)
O8 Na2 O6 . 5_556 90.64(10)
O8 Na2 O6 5_556 5_556 89.36(10)
O8 Na2 O6 . . 89.36(10)
O8 Na2 O6 5_556 . 90.64(10)
O6 Na2 O6 5_556 . 180.00(11)
O8 Na2 O5 . . 88.27(9)
O8 Na2 O5 5_556 . 91.73(9)
O6 Na2 O5 5_556 . 91.02(9)
O6 Na2 O5 . . 88.98(9)
O8 Na2 O5 . 5_556 91.73(9)
O8 Na2 O5 5_556 5_556 88.27(9)
O6 Na2 O5 5_556 5_556 88.98(9)
O6 Na2 O5 . 5_556 91.02(9)
O5 Na2 O5 . 5_556 180.0
O8 Na2 Na1 . 5_556 91.46(8)
O8 Na2 Na1 5_556 5_556 88.54(8)
O6 Na2 Na1 5_556 5_556 44.91(6)
O6 Na2 Na1 . 5_556 135.09(6)
O5 Na2 Na1 . 5_556 135.93(6)
O5 Na2 Na1 5_556 5_556 44.07(6)
O8 Na2 H5A . . 102.3
O8 Na2 H5A 5_556 . 77.7
O6 Na2 H5A 5_556 . 79.3
O6 Na2 H5A . . 100.7
O5 Na2 H5A . . 18.2
O5 Na2 H5A 5_556 . 161.8
Na1 Na2 H5A 5_556 . 122.9
O8 Na2 H6B . . 76.9
O8 Na2 H6B 5_556 . 103.1
O6 Na2 H6B 5_556 . 160.9
O6 Na2 H6B . . 19.1
O5 Na2 H6B . . 102.8
O5 Na2 H6B 5_556 . 77.2
Na1 Na2 H6B 5_556 . 120.0
H5A Na2 H6B . . 117.1
C1 O1 C2 . 2_656 117.5(3)
C2 O3 C2 . 2_656 111.2(3)
C2 O4 H4 . . 111.9
Na1 O5 Na2 . . 91.61(9)
Na1 O5 H5A . . 129.5
Na2 O5 H5A . . 95.0
Na1 O5 H5B . . 116.5
Na2 O5 H5B . . 111.4
H5A O5 H5B . . 107.3
Na2 O6 Na1 . . 91.28(9)
Na2 O6 H6A . . 111.6
Na1 O6 H6A . . 108.1
Na2 O6 H6B . . 92.3
Na1 O6 H6B . . 137.2
H6A O6 H6B . . 110.0
Na1 O7 H7A . . 106.2
Na1 O7 H7B . . 124.5
H7A O7 H7B . . 107.0
Na2 O8 H8A . . 106.8
Na2 O8 H8B . . 107.4
H8A O8 H8B . . 111.7

loop_
_geom_bond_atom_site_label_1
_geom_bond_atom_site_label_2
_geom_bond_site_symmetry_2
_geom_bond_distance
C1 O2 . 1.366(5)
C1 O1 . 1.373(4)
C1 N1 . 1.384(4)
C2 O4 . 1.438(4)
C2 O3 . 1.472(4)
C2 O1 2_656 1.495(4)
C2 N1 . 1.507(4)
Na1 O5 . 2.422(3)
Na1 O5 2_556 2.422(3)
Na1 O7 . 2.435(3)
Na1 O7 2_556 2.435(3)
Na1 O6 2_556 2.458(3)
Na1 O6 . 2.458(3)
Na2 O8 . 2.395(3)
Na2 O8 5_556 2.395(3)
Na2 O6 5_556 2.410(3)
Na2 O6 . 2.410(3)
Na2 O5 . 2.433(3)
Na2 O5 5_556 2.433(3)
O4 H4 . 0.82
O5 H5A . 0.83
O5 H5B . 0.85
O6 H6A . 0.81
O6 H6B . 0.85
O7 H7A . 0.85
O7 H7B . 0.84
O8 H8A . 0.82
O8 H8B . 0.83

loop_
_geom_hbond_atom_site_label_D
_geom_hbond_atom_site_label_H
_geom_hbond_atom_site_label_A
_geom_hbond_site_symmetry_A
_geom_hbond_distance_DH
_geom_hbond_distance_HA
_geom_hbond_distance_DA
_geom_hbond_angle_DHA
O4 H4 O7 2_656 0.82 2.11 2.897(4) 160
O5 H5A O4 3_445 0.83 2.19 2.970(4) 157
O5 H5B O1 . 0.85 1.99 2.833(4) 171
O6 H6A O2 5_556 0.81 2.10 2.869(4) 157
O6 H6B O4 7_556 0.85 2.05 2.888(4) 169
O7 H7A O8 . 0.85 2.12 2.943(4) 161
O7 H7B N1 3_455 0.84 2.33 3.118(4) 157
O8 H8A O3 7_556 0.82 1.99 2.810(3) 179
O8 H8B O2 . 0.83 2.40 3.171(4) 155

loop_
_geom_torsion_atom_site_label_1
_geom_torsion_atom_site_label_2
_geom_torsion_atom_site_label_3
_geom_torsion_atom_site_label_4
_geom_torsion_site_symmetry_1
_geom_torsion_site_symmetry_4
_geom_torsion
O2 C1 N1 C2 . . 166.3(3)
O1 C1 N1 C2 . . -12.9(5)
O4 C2 N1 C1 . . -138.1(3)
O3 C2 N1 C1 . . -16.8(4)
O1 C2 N1 C1 2_656 . 101.5(3)
O2 C1 O1 C2 . 2_656 -174.8(3)
N1 C1 O1 C2 . 2_656 4.4(5)
O4 C2 O3 C2 . 2_656 173.2(3)
O1 C2 O3 C2 2_656 2_656 -63.34(19)
N1 C2 O3 C2 . 2_656 54.45(18)
O5 Na1 O5 Na2 2_556 . 91.66(9)
O7 Na1 O5 Na2 . . -82.33(10)
O6 Na1 O5 Na2 2_556 . 179.94(9)
O6 Na1 O5 Na2 . . -0.30(9)
Na2 Na1 O5 Na2 2_556 . 136.11(7)
O8 Na2 O5 Na1 . . 89.70(11)
O8 Na2 O5 Na1 5_556 . -90.30(11)
O6 Na2 O5 Na1 . . 0.31(9)
O6 Na2 O5 Na1 5_556 . -179.69(9)
Na1 Na2 O5 Na1 5_556 . 180.0
O8 Na2 O6 Na1 . . -88.58(10)
O8 Na2 O6 Na1 5_556 . 91.42(10)
O5 Na2 O6 Na1 . . -0.31(9)
O5 Na2 O6 Na1 5_556 . 179.69(9)
Na1 Na2 O6 Na1 5_556 . 180.0
O5 Na1 O6 Na2 2_556 . -93.94(11)
O5 Na1 O6 Na2 . . 0.31(9)
O7 Na1 O6 Na2 2_556 . -175.81(10)
O7 Na1 O6 Na2 . . 82.15(11)
Na2 Na1 O6 Na2 2_556 . -93.88(12)
